data_4128956
loop_
_publ_author_name
'Gallagher, Nolan'
'Zhang, Hui'
'Junghoefer, Tobias'
'Giangrisostomi, Erika'
'Ovsyannikov, Ruslan'
'Pink, Maren'
'Rajca, Suchada'
'Casu, Maria Benedetta'
'Rajca, Andrzej'

_publ_section_title
;
 Thermally and Magnetically Robust Triplet Ground State Diradical.
;
_journal_issue 11
_journal_name_full 'Journal of the American Chemical Society'
_journal_page_first 4764
_journal_page_last 4774
_journal_paper_doi 10.1021/jacs.9b00558
_journal_volume 141
_journal_year 2019
_chemical_formula_moiety 'C26 H25 N5 O2, 0.5 C H2 Cl2'
_chemical_formula_sum 'C26.5 H26 Cl N5 O2'
_chemical_formula_weight 481.97
_space_group_crystal_system triclinic
_space_group_IT_number 2
_space_group_name_Hall '-P 1'
_space_group_name_H-M_alt 'P -1'
_atom_sites_solution_hydrogens geom
_audit_creation_method SHELXL-2014/7
_cell_angle_alpha 86.6245(8)
_cell_angle_beta 85.0011(8)
_cell_angle_gamma 67.4709(7)
_cell_formula_units_Z 4
_cell_length_a 10.9283(3)
_cell_length_b 13.7142(4)
_cell_length_c 17.0369(4)
_cell_measurement_reflns_used 9989
_cell_measurement_temperature 200(2)
_cell_measurement_theta_max 16.90
_cell_measurement_theta_min 2.30
_cell_volume 2348.64(11)
_computing_cell_refinement 'APEX II v2014.11-0 (Bruker, 2014)'
_computing_data_collection 'APEX II v2014.11-0 (Bruker, 2014)'
_computing_data_reduction 'APEX II v2014.11-0 (Bruker, 2014)'
_computing_molecular_graphics 'SHELXTL (Bruker, 2013)'
_computing_publication_material 'SHELXTL (Bruker, 2013)'
_computing_structure_refinement 'SHELXL-2014/7 (Sheldrick, 2014)'
_computing_structure_solution 'SHELX (Bruker, 2014)'
_diffrn_ambient_temperature 200(2)
_diffrn_detector 'CCD area detector'
_diffrn_detector_area_resol_mean 83.33
_diffrn_detector_type 'Bruker APEXII'
_diffrn_measured_fraction_theta_full 0.976
_diffrn_measured_fraction_theta_max 0.969
_diffrn_measurement_details '0.50 degree frames measured for 0.3 seconds each'
_diffrn_measurement_device 'D8 platform at ChemMatCARS'
_diffrn_measurement_device_type Kappa
_diffrn_measurement_method 'omega and phi scans'
_diffrn_radiation_monochromator graphite
_diffrn_radiation_wavelength 0.41328
_diffrn_reflns_av_R_equivalents 0.0991
_diffrn_reflns_av_unetI/netI 0.0735
_diffrn_reflns_Laue_measured_fraction_full 0.976
_diffrn_reflns_Laue_measured_fraction_max 0.969
_diffrn_reflns_limit_h_max 15
_diffrn_reflns_limit_h_min -15
_diffrn_reflns_limit_k_max 19
_diffrn_reflns_limit_k_min -19
_diffrn_reflns_limit_l_max 23
_diffrn_reflns_limit_l_min -23
_diffrn_reflns_number 70570
_diffrn_reflns_point_group_measured_fraction_full 0.976
_diffrn_reflns_point_group_measured_fraction_max 0.969
_diffrn_reflns_theta_full 14.357
_diffrn_reflns_theta_max 16.923
_diffrn_reflns_theta_min 1.151
_diffrn_source synchrotron
_exptl_absorpt_coefficient_mu 0.060
_exptl_absorpt_correction_T_max 0.7403
_exptl_absorpt_correction_T_min 0.6541
_exptl_absorpt_correction_type multi-scan
_exptl_absorpt_process_details 'SADABS, G. Sheldrick; 2014'
_exptl_crystal_colour black
_exptl_crystal_density_diffrn 1.363
_exptl_crystal_description block
_exptl_crystal_F_000 1012
_exptl_crystal_size_max 0.123
_exptl_crystal_size_mid 0.056
_exptl_crystal_size_min 0.040
_refine_diff_density_max 0.929
_refine_diff_density_min -1.238
_refine_diff_density_rms 0.329
_refine_ls_extinction_method none
_refine_ls_goodness_of_fit_ref 1.060
_refine_ls_hydrogen_treatment constr
_refine_ls_matrix_type full
_refine_ls_number_parameters 626
_refine_ls_number_reflns 13333
_refine_ls_number_restraints 0
_refine_ls_restrained_S_all 1.060
_refine_ls_R_factor_all 0.0789
_refine_ls_R_factor_gt 0.0555
_refine_ls_shift/su_max 0.000
_refine_ls_shift/su_mean 0.000
_refine_ls_structure_factor_coef Fsqd
_refine_ls_weighting_details 'w=1/[\s^2^(Fo^2^)+(0.1003P)^2^] where P=(Fo^2^+2Fc^2^)/3'
_refine_ls_weighting_scheme calc
_refine_ls_wR_factor_gt 0.1493
_refine_ls_wR_factor_ref 0.1705
_reflns_Friedel_coverage 0.000
_reflns_number_gt 10227
_reflns_number_total 13333
_reflns_threshold_expression 'I > 2\s(I)'
_cod_data_source_file ja9b00558_si_001.cif
_cod_data_source_block s16009
_cod_original_formula_sum 'C26.50 H26 Cl N5 O2'
_cod_database_code 4128956
_shelx_shelxl_version_number 2014/7
_shelx_space_group_comment
;
The symmetry employed for this shelxl refinement is uniquely defined
by the following loop, which should always be used as a source of
symmetry information in preference to the above space-group names.
They are only intended as comments.
;
_shelx_estimated_absorpt_t_min 0.993
_shelx_estimated_absorpt_t_max 0.998

loop_
_space_group_symop_operation_xyz
'x, y, z'
'-x, -y, -z'

loop_
_atom_site_label
_atom_site_type_symbol
_atom_site_fract_x
_atom_site_fract_y
_atom_site_fract_z
_atom_site_U_iso_or_equiv
_atom_site_adp_type
_atom_site_occupancy
_atom_site_site_symmetry_order
_atom_site_calc_flag
_atom_site_refinement_flags_posn
_atom_site_refinement_flags_adp
N1A N 0.44997(13) 0.42266(10) 0.23019(8) 0.0087(2) Uani 1 1 d . .
N2A N 0.50906(13) 0.49459(10) 0.22210(8) 0.0095(2) Uani 1 1 d . .
N3A N 0.50742(13) 0.49954(10) 0.36298(8) 0.0103(3) Uani 1 1 d . .
N4A N 0.27272(14) 0.13013(11) 0.34042(8) 0.0104(3) Uani 1 1 d . .
O4A O 0.25134(14) 0.16957(11) 0.27039(7) 0.0188(3) Uani 1 1 d . .
N5A N 0.32524(15) 0.10322(11) 0.46389(8) 0.0124(3) Uani 1 1 d . .
O5A O 0.36679(15) 0.11005(11) 0.53059(7) 0.0224(3) Uani 1 1 d . .
C1A C 0.37773(15) 0.24760(12) 0.38757(9) 0.0087(3) Uani 1 1 d . .
C2A C 0.39713(15) 0.28788(12) 0.31207(9) 0.0090(3) Uani 1 1 d . .
H2A H 0.3850 0.2561 0.2669 0.011 Uiso 1 1 calc R U
C3A C 0.43439(15) 0.37491(12) 0.30339(9) 0.0081(3) Uani 1 1 d . .
C4A C 0.53320(15) 0.52858(12) 0.28869(9) 0.0089(3) Uani 1 1 d . .
C5A C 0.46206(15) 0.41904(12) 0.36999(9) 0.0086(3) Uani 1 1 d . .
C6A C 0.44418(16) 0.37601(12) 0.44545(9) 0.0110(3) Uani 1 1 d . .
H6A H 0.4613 0.4048 0.4907 0.013 Uiso 1 1 calc R U
C7A C 0.40236(16) 0.29306(12) 0.45437(9) 0.0107(3) Uani 1 1 d . .
H7A H 0.3898 0.2659 0.5057 0.013 Uiso 1 1 calc R U
C8A C 0.32886(15) 0.16194(12) 0.39700(9) 0.0093(3) Uani 1 1 d . .
C9A C 0.24352(16) 0.03384(12) 0.36583(9) 0.0110(3) Uani 1 1 d . .
C10A C 0.24441(17) 0.03680(13) 0.45661(9) 0.0123(3) Uani 1 1 d . .
C11A C 0.11184(19) 0.04415(16) 0.33658(12) 0.0217(4) Uani 1 1 d . .
H11A H 0.1191 0.0434 0.2789 0.032 Uiso 1 1 calc R U
H11B H 0.0425 0.1107 0.3542 0.032 Uiso 1 1 calc R U
H11C H 0.0887 -0.0151 0.3578 0.032 Uiso 1 1 calc R U
C12A C 0.3578(2) -0.05998(14) 0.32873(11) 0.0218(4) Uani 1 1 d . .
H12A H 0.3613 -0.0502 0.2712 0.033 Uiso 1 1 calc R U
H12B H 0.3434 -0.1252 0.3431 0.033 Uiso 1 1 calc R U
H12C H 0.4418 -0.0646 0.3480 0.033 Uiso 1 1 calc R U
C13A C 0.3101(2) -0.07030(15) 0.49723(11) 0.0241(4) Uani 1 1 d . .
H13A H 0.2572 -0.1131 0.4923 0.036 Uiso 1 1 calc R U
H13B H 0.3995 -0.1062 0.4724 0.036 Uiso 1 1 calc R U
H13C H 0.3159 -0.0606 0.5531 0.036 Uiso 1 1 calc R U
C14A C 0.1082(2) 0.09769(16) 0.49829(12) 0.0260(4) Uani 1 1 d . .
H14A H 0.0506 0.0582 0.4955 0.039 Uiso 1 1 calc R U
H14B H 0.1189 0.1066 0.5536 0.039 Uiso 1 1 calc R U
H14C H 0.0679 0.1672 0.4724 0.039 Uiso 1 1 calc R U
C15A C 0.41232(15) 0.39895(12) 0.15750(9) 0.0086(3) Uani 1 1 d . .
C16A C 0.29510(15) 0.38049(12) 0.15501(9) 0.0103(3) Uani 1 1 d . .
H16A H 0.2381 0.3857 0.2013 0.012 Uiso 1 1 calc R U
C17A C 0.26320(16) 0.35443(13) 0.08389(10) 0.0132(3) Uani 1 1 d . .
H17A H 0.1850 0.3402 0.0820 0.016 Uiso 1 1 calc R U
C18A C 0.34502(17) 0.34906(14) 0.01540(10) 0.0150(3) Uani 1 1 d . .
H18A H 0.3238 0.3298 -0.0328 0.018 Uiso 1 1 calc R U
C19A C 0.45826(17) 0.37223(14) 0.01804(10) 0.0155(3) Uani 1 1 d . .
H19A H 0.5124 0.3710 -0.0289 0.019 Uiso 1 1 calc R U
C20A C 0.49249(16) 0.39705(13) 0.08871(9) 0.0122(3) Uani 1 1 d . .
H20A H 0.5698 0.4126 0.0902 0.015 Uiso 1 1 calc R U
C21A C 0.59145(15) 0.61070(12) 0.27741(9) 0.0093(3) Uani 1 1 d . .
C22A C 0.58547(16) 0.66677(13) 0.20546(9) 0.0115(3) Uani 1 1 d . .
H22A H 0.5468 0.6506 0.1627 0.014 Uiso 1 1 calc R U
C23A C 0.63587(16) 0.74595(13) 0.19635(10) 0.0131(3) Uani 1 1 d . .
H23A H 0.6306 0.7844 0.1477 0.016 Uiso 1 1 calc R U
C24A C 0.69409(16) 0.76889(12) 0.25863(10) 0.0134(3) Uani 1 1 d . .
H24A H 0.7279 0.8234 0.2524 0.016 Uiso 1 1 calc R U
C25A C 0.70303(17) 0.71251(13) 0.32979(10) 0.0143(3) Uani 1 1 d . .
H25A H 0.7440 0.7277 0.3718 0.017 Uiso 1 1 calc R U
C26A C 0.65163(16) 0.63336(13) 0.33934(9) 0.0120(3) Uani 1 1 d . .
H26A H 0.6575 0.5948 0.3880 0.014 Uiso 1 1 calc R U
N1B N 0.87660(13) 0.34296(10) 0.29667(8) 0.0094(2) Uani 1 1 d . .
N2B N 0.82069(13) 0.26995(11) 0.29092(8) 0.0109(3) Uani 1 1 d . .
N3B N 0.81253(13) 0.30424(11) 0.15120(8) 0.0105(3) Uani 1 1 d . .
N4B N 1.08083(13) 0.63996(10) 0.22411(8) 0.0093(2) Uani 1 1 d . .
O4B O 1.13375(12) 0.57258(9) 0.27938(7) 0.0134(2) Uani 1 1 d . .
N5B N 0.96440(13) 0.71895(10) 0.12297(8) 0.0096(2) Uani 1 1 d . .
O5B O 0.88092(12) 0.74308(9) 0.06960(7) 0.0146(2) Uani 1 1 d . .
C1B C 0.94959(14) 0.54724(12) 0.16961(9) 0.0078(3) Uani 1 1 d . .
C2B C 0.93763(14) 0.48799(12) 0.23751(9) 0.0084(3) Uani 1 1 d . .
H2B H 0.9584 0.5040 0.2869 0.010 Uiso 1 1 calc R U
C3B C 0.89464(15) 0.40469(12) 0.23181(9) 0.0082(3) Uani 1 1 d . .
C4B C 0.79364(15) 0.25479(12) 0.21893(9) 0.0090(3) Uani 1 1 d . .
C5B C 0.86135(15) 0.38109(12) 0.15844(9) 0.0089(3) Uani 1 1 d . .
C6B C 0.87639(16) 0.44120(12) 0.09100(9) 0.0106(3) Uani 1 1 d . .
H6B H 0.8567 0.4253 0.0412 0.013 Uiso 1 1 calc R U
C7B C 0.91928(15) 0.52280(12) 0.09617(9) 0.0098(3) Uani 1 1 d . .
H7B H 0.9285 0.5627 0.0502 0.012 Uiso 1 1 calc R U
C8B C 0.99586(15) 0.63322(12) 0.17309(9) 0.0084(3) Uani 1 1 d . .
C9B C 1.09886(16) 0.74376(12) 0.21492(9) 0.0104(3) Uani 1 1 d . .
C10B C 1.05101(16) 0.78061(12) 0.13073(9) 0.0108(3) Uani 1 1 d . .
C11B C 1.24385(17) 0.72529(14) 0.22413(11) 0.0173(3) Uani 1 1 d . .
H11D H 1.2555 0.7928 0.2182 0.026 Uiso 1 1 calc R U
H11E H 1.2685 0.6940 0.2765 0.026 Uiso 1 1 calc R U
H11F H 1.3006 0.6772 0.1837 0.026 Uiso 1 1 calc R U
C12B C 1.01081(17) 0.81341(14) 0.28128(10) 0.0156(3) Uani 1 1 d . .
H12D H 1.0391 0.7793 0.3324 0.023 Uiso 1 1 calc R U
H12E H 0.9181 0.8232 0.2764 0.023 Uiso 1 1 calc R U
H12F H 1.0190 0.8823 0.2775 0.023 Uiso 1 1 calc R U
C13B C 0.97027(19) 0.89806(13) 0.12046(11) 0.0195(4) Uani 1 1 d . .
H13D H 0.9407 0.9132 0.0668 0.029 Uiso 1 1 calc R U
H13E H 1.0253 0.9379 0.1294 0.029 Uiso 1 1 calc R U
H13F H 0.8927 0.9189 0.1585 0.029 Uiso 1 1 calc R U
C14B C 1.16223(18) 0.74297(15) 0.06467(10) 0.0181(3) Uani 1 1 d . .
H14D H 1.2220 0.7806 0.0668 0.027 Uiso 1 1 calc R U
H14E H 1.2123 0.6669 0.0715 0.027 Uiso 1 1 calc R U
H14F H 1.1233 0.7573 0.0135 0.027 Uiso 1 1 calc R U
C15B C 0.90260(15) 0.35565(12) 0.37572(9) 0.0099(3) Uani 1 1 d . .
C16B C 1.02182(16) 0.36291(12) 0.39204(9) 0.0108(3) Uani 1 1 d . .
H16B H 1.0878 0.3589 0.3508 0.013 Uiso 1 1 calc R U
C17B C 1.04265(17) 0.37614(13) 0.46946(10) 0.0142(3) Uani 1 1 d . .
H17B H 1.1232 0.3818 0.4809 0.017 Uiso 1 1 calc R U
C18B C 0.94671(18) 0.38121(13) 0.53046(10) 0.0160(3) Uani 1 1 d . .
H18B H 0.9611 0.3915 0.5830 0.019 Uiso 1 1 calc R U
C19B C 0.82977(18) 0.37108(14) 0.51383(10) 0.0161(3) Uani 1 1 d . .
H19B H 0.7651 0.3732 0.5554 0.019 Uiso 1 1 calc R U
C20B C 0.80665(16) 0.35786(13) 0.43665(10) 0.0138(3) Uani 1 1 d . .
H20B H 0.7270 0.3505 0.4255 0.017 Uiso 1 1 calc R U
C21B C 0.73256(15) 0.17507(12) 0.21432(9) 0.0096(3) Uani 1 1 d . .
C22B C 0.71356(16) 0.11695(13) 0.28147(10) 0.0129(3) Uani 1 1 d . .
H22B H 0.7452 0.1246 0.3300 0.016 Uiso 1 1 calc R U
C23B C 0.64834(17) 0.04793(13) 0.27721(10) 0.0149(3) Uani 1 1 d . .
H23B H 0.6365 0.0082 0.3228 0.018 Uiso 1 1 calc R U
C24B C 0.60066(17) 0.03703(13) 0.20673(11) 0.0150(3) Uani 1 1 d . .
H24B H 0.5537 -0.0083 0.2045 0.018 Uiso 1 1 calc R U
C25B C 0.62166(17) 0.09251(13) 0.13920(10) 0.0150(3) Uani 1 1 d . .
H25B H 0.5906 0.0839 0.0907 0.018 Uiso 1 1 calc R U
C26B C 0.68852(16) 0.16083(13) 0.14287(10) 0.0126(3) Uani 1 1 d . .
H26B H 0.7041 0.1977 0.0966 0.015 Uiso 1 1 calc R U
Cl1S Cl 0.10061(5) 0.12742(4) 0.10910(3) 0.02559(12) Uani 1 1 d . .
Cl2S Cl 0.36129(6) -0.04498(4) 0.08691(3) 0.03301(14) Uani 1 1 d . .
C1S C 0.2711(2) 0.09417(15) 0.08541(13) 0.0244(4) Uani 1 1 d . .
H1SA H 0.3067 0.1265 0.1236 0.029 Uiso 1 1 calc R U
H1SB H 0.2841 0.1236 0.0323 0.029 Uiso 1 1 calc R U

loop_
_atom_site_aniso_label
_atom_site_aniso_U_11
_atom_site_aniso_U_22
_atom_site_aniso_U_33
_atom_site_aniso_U_23
_atom_site_aniso_U_13
_atom_site_aniso_U_12
N1A 0.0114(6) 0.0091(6) 0.0087(6) 0.0008(4) -0.0002(5) -0.0077(5)
N2A 0.0117(6) 0.0096(6) 0.0107(6) -0.0003(5) 0.0016(5) -0.0084(5)
N3A 0.0131(6) 0.0101(6) 0.0108(6) -0.0004(5) -0.0001(5) -0.0081(5)
N4A 0.0158(6) 0.0114(6) 0.0081(6) 0.0025(5) -0.0012(5) -0.0102(5)
O4A 0.0339(7) 0.0247(7) 0.0087(5) 0.0070(5) -0.0087(5) -0.0226(6)
N5A 0.0210(7) 0.0130(6) 0.0088(6) 0.0011(5) -0.0018(5) -0.0128(5)
O5A 0.0453(9) 0.0241(7) 0.0094(6) 0.0048(5) -0.0092(5) -0.0254(6)
C1A 0.0098(7) 0.0081(6) 0.0105(7) 0.0007(5) -0.0007(5) -0.0061(5)
C2A 0.0105(7) 0.0090(7) 0.0092(7) -0.0006(5) -0.0004(5) -0.0056(5)
C3A 0.0069(6) 0.0093(7) 0.0081(6) 0.0007(5) 0.0008(5) -0.0036(5)
C4A 0.0082(6) 0.0087(7) 0.0108(7) -0.0009(5) 0.0000(5) -0.0044(5)
C5A 0.0077(6) 0.0081(6) 0.0105(7) -0.0004(5) -0.0002(5) -0.0036(5)
C6A 0.0145(7) 0.0136(7) 0.0081(7) -0.0012(5) -0.0013(5) -0.0086(6)
C7A 0.0138(7) 0.0120(7) 0.0085(7) 0.0010(5) 0.0001(5) -0.0077(6)
C8A 0.0120(7) 0.0095(7) 0.0081(7) -0.0001(5) 0.0005(5) -0.0064(5)
C9A 0.0165(7) 0.0112(7) 0.0102(7) 0.0007(5) 0.0003(6) -0.0111(6)
C10A 0.0204(8) 0.0116(7) 0.0105(7) -0.0006(5) 0.0010(6) -0.0129(6)
C11A 0.0260(9) 0.0276(10) 0.0228(9) 0.0082(7) -0.0092(7) -0.0226(8)
C12A 0.0309(10) 0.0161(8) 0.0222(9) -0.0085(7) 0.0111(7) -0.0145(7)
C13A 0.0451(12) 0.0185(9) 0.0192(9) 0.0095(7) -0.0124(8) -0.0230(9)
C14A 0.0325(10) 0.0247(9) 0.0288(10) -0.0129(8) 0.0182(8) -0.0222(8)
C15A 0.0106(7) 0.0077(6) 0.0085(7) 0.0007(5) -0.0019(5) -0.0047(5)
C16A 0.0095(7) 0.0113(7) 0.0111(7) 0.0009(5) -0.0001(5) -0.0054(5)
C17A 0.0108(7) 0.0140(7) 0.0162(8) 0.0018(6) -0.0046(6) -0.0058(6)
C18A 0.0151(8) 0.0195(8) 0.0111(7) -0.0005(6) -0.0048(6) -0.0066(6)
C19A 0.0145(8) 0.0238(9) 0.0091(7) 0.0005(6) -0.0001(6) -0.0085(7)
C20A 0.0109(7) 0.0168(8) 0.0107(7) 0.0016(6) -0.0007(6) -0.0075(6)
C21A 0.0078(6) 0.0080(6) 0.0131(7) -0.0013(5) 0.0026(5) -0.0046(5)
C22A 0.0105(7) 0.0137(7) 0.0121(7) 0.0009(6) 0.0009(5) -0.0071(6)
C23A 0.0122(7) 0.0110(7) 0.0170(8) 0.0026(6) 0.0022(6) -0.0065(6)
C24A 0.0114(7) 0.0096(7) 0.0213(8) -0.0033(6) 0.0039(6) -0.0069(6)
C25A 0.0152(7) 0.0145(7) 0.0175(8) -0.0059(6) 0.0019(6) -0.0105(6)
C26A 0.0146(7) 0.0126(7) 0.0114(7) -0.0011(6) 0.0013(6) -0.0085(6)
N1B 0.0112(6) 0.0111(6) 0.0085(6) 0.0008(5) -0.0007(5) -0.0075(5)
N2B 0.0126(6) 0.0111(6) 0.0123(6) 0.0013(5) -0.0009(5) -0.0083(5)
N3B 0.0121(6) 0.0119(6) 0.0102(6) 0.0009(5) -0.0011(5) -0.0077(5)
N4B 0.0108(6) 0.0099(6) 0.0089(6) -0.0001(5) -0.0008(5) -0.0058(5)
O4B 0.0179(6) 0.0143(6) 0.0097(5) 0.0027(4) -0.0047(4) -0.0076(5)
N5B 0.0106(6) 0.0093(6) 0.0106(6) 0.0009(5) -0.0013(5) -0.0058(5)
O5B 0.0159(6) 0.0160(6) 0.0156(6) 0.0052(4) -0.0076(5) -0.0095(5)
C1B 0.0065(6) 0.0078(6) 0.0099(7) -0.0009(5) 0.0006(5) -0.0039(5)
C2B 0.0083(6) 0.0104(7) 0.0077(6) -0.0009(5) 0.0005(5) -0.0050(5)
C3B 0.0076(6) 0.0073(6) 0.0097(7) 0.0006(5) 0.0001(5) -0.0030(5)
C4B 0.0074(6) 0.0079(6) 0.0121(7) 0.0001(5) 0.0011(5) -0.0037(5)
C5B 0.0086(6) 0.0091(7) 0.0098(7) -0.0005(5) 0.0002(5) -0.0046(5)
C6B 0.0145(7) 0.0131(7) 0.0078(7) -0.0002(5) -0.0008(5) -0.0092(6)
C7B 0.0125(7) 0.0106(7) 0.0080(7) 0.0012(5) 0.0005(5) -0.0066(6)
C8B 0.0078(6) 0.0105(7) 0.0085(6) -0.0013(5) 0.0012(5) -0.0054(5)
C9B 0.0121(7) 0.0087(7) 0.0133(7) -0.0015(5) -0.0007(6) -0.0070(5)
C10B 0.0113(7) 0.0112(7) 0.0132(7) -0.0012(5) 0.0002(6) -0.0081(6)
C11B 0.0121(7) 0.0188(8) 0.0248(9) 0.0006(7) -0.0041(6) -0.0098(6)
C12B 0.0170(8) 0.0149(8) 0.0168(8) -0.0074(6) 0.0000(6) -0.0074(6)
C13B 0.0249(9) 0.0115(8) 0.0246(9) 0.0033(6) -0.0074(7) -0.0091(7)
C14B 0.0185(8) 0.0262(9) 0.0158(8) -0.0034(7) 0.0051(6) -0.0164(7)
C15B 0.0122(7) 0.0100(7) 0.0080(7) 0.0007(5) -0.0005(5) -0.0048(5)
C16B 0.0122(7) 0.0107(7) 0.0100(7) 0.0006(5) 0.0005(5) -0.0055(6)
C17B 0.0177(8) 0.0133(7) 0.0137(7) -0.0003(6) -0.0044(6) -0.0075(6)
C18B 0.0241(9) 0.0141(8) 0.0086(7) -0.0021(6) -0.0017(6) -0.0057(7)
C19B 0.0193(8) 0.0165(8) 0.0095(7) 0.0001(6) 0.0048(6) -0.0047(6)
C20B 0.0128(7) 0.0142(7) 0.0131(7) 0.0021(6) 0.0012(6) -0.0045(6)
C21B 0.0087(6) 0.0068(6) 0.0143(7) 0.0000(5) 0.0011(5) -0.0044(5)
C22B 0.0152(7) 0.0142(7) 0.0126(7) 0.0001(6) -0.0001(6) -0.0093(6)
C23B 0.0185(8) 0.0119(7) 0.0165(8) 0.0007(6) 0.0019(6) -0.0092(6)
C24B 0.0152(8) 0.0105(7) 0.0211(8) -0.0014(6) 0.0001(6) -0.0072(6)
C25B 0.0171(8) 0.0130(7) 0.0176(8) 0.0002(6) -0.0043(6) -0.0083(6)
C26B 0.0141(7) 0.0116(7) 0.0139(7) 0.0006(6) -0.0002(6) -0.0072(6)
Cl1S 0.0226(2) 0.0325(3) 0.0224(2) 0.00334(19) -0.00311(18) -0.01152(19)
Cl2S 0.0400(3) 0.0215(2) 0.0308(3) -0.00350(19) -0.0091(2) -0.0025(2)
C1S 0.0234(9) 0.0194(9) 0.0311(10) 0.0018(8) -0.0004(8) -0.0096(7)

loop_
_atom_type_symbol
_atom_type_description
_atom_type_scat_dispersion_real
_atom_type_scat_dispersion_imag
_atom_type_scat_source
C C -0.0001 0.0005 'International Tables Vol C Tables 4.2.6.8 and 6.1.1.4'
H H 0.0000 0.0000 'International Tables Vol C Tables 4.2.6.8 and 6.1.1.4'
N N 0.0005 0.0010 'International Tables Vol C Tables 4.2.6.8 and 6.1.1.4'
O O 0.0017 0.0018 'International Tables Vol C Tables 4.2.6.8 and 6.1.1.4'
Cl Cl 0.0554 0.0530 'International Tables Vol C Tables 4.2.6.8 and 6.1.1.4'

loop_
_geom_angle_atom_site_label_1
_geom_angle_atom_site_label_2
_geom_angle_atom_site_label_3
_geom_angle
N2A N1A C3A 121.63(12)
N2A N1A C15A 113.70(12)
C3A N1A C15A 124.61(12)
C4A N2A N1A 116.42(12)
C4A N3A C5A 115.20(13)
O4A N4A C8A 127.05(13)
O4A N4A C9A 120.27(12)
C8A N4A C9A 112.55(12)
O5A N5A C8A 127.12(13)
O5A N5A C10A 120.18(12)
C8A N5A C10A 112.03(13)
C2A C1A C7A 119.28(13)
C2A C1A C8A 119.89(13)
C7A C1A C8A 120.81(13)
C3A C2A C1A 119.87(14)
C3A C2A H2A 120.1
C1A C2A H2A 120.1
C2A C3A N1A 123.29(13)
C2A C3A C5A 120.89(13)
N1A C3A C5A 115.81(13)
N2A C4A N3A 127.62(13)
N2A C4A C21A 114.72(13)
N3A C4A C21A 117.63(13)
N3A C5A C6A 119.49(13)
N3A C5A C3A 122.30(14)
C6A C5A C3A 118.19(13)
C7A C6A C5A 120.96(14)
C7A C6A H6A 119.5
C5A C6A H6A 119.5
C6A C7A C1A 120.69(14)
C6A C7A H7A 119.7
C1A C7A H7A 119.7
N4A C8A N5A 107.83(13)
N4A C8A C1A 125.30(13)
N5A C8A C1A 126.80(14)
N4A C9A C11A 109.71(13)
N4A C9A C12A 105.98(13)
C11A C9A C12A 110.93(15)
N4A C9A C10A 100.90(12)
C11A C9A C10A 114.72(14)
C12A C9A C10A 113.72(15)
N5A C10A C13A 109.82(14)
N5A C10A C14A 105.58(13)
C13A C10A C14A 110.31(15)
N5A C10A C9A 101.26(12)
C13A C10A C9A 114.80(14)
C14A C10A C9A 114.22(15)
C9A C11A H11A 109.5
C9A C11A H11B 109.5
H11A C11A H11B 109.5
C9A C11A H11C 109.5
H11A C11A H11C 109.5
H11B C11A H11C 109.5
C9A C12A H12A 109.5
C9A C12A H12B 109.5
H12A C12A H12B 109.5
C9A C12A H12C 109.5
H12A C12A H12C 109.5
H12B C12A H12C 109.5
C10A C13A H13A 109.5
C10A C13A H13B 109.5
H13A C13A H13B 109.5
C10A C13A H13C 109.5
H13A C13A H13C 109.5
H13B C13A H13C 109.5
C10A C14A H14A 109.5
C10A C14A H14B 109.5
H14A C14A H14B 109.5
C10A C14A H14C 109.5
H14A C14A H14C 109.5
H14B C14A H14C 109.5
C20A C15A C16A 120.49(14)
C20A C15A N1A 118.93(13)
C16A C15A N1A 120.57(13)
C17A C16A C15A 119.23(14)
C17A C16A H16A 120.4
C15A C16A H16A 120.4
C16A C17A C18A 120.55(14)
C16A C17A H17A 119.7
C18A C17A H17A 119.7
C17A C18A C19A 119.57(15)
C17A C18A H18A 120.2
C19A C18A H18A 120.2
C20A C19A C18A 120.61(15)
C20A C19A H19A 119.7
C18A C19A H19A 119.7
C19A C20A C15A 119.44(14)
C19A C20A H20A 120.3
C15A C20A H20A 120.3
C26A C21A C22A 119.39(14)
C26A C21A C4A 119.95(14)
C22A C21A C4A 120.66(14)
C23A C22A C21A 120.27(15)
C23A C22A H22A 119.9
C21A C22A H22A 119.9
C22A C23A C24A 119.94(15)
C22A C23A H23A 120.0
C24A C23A H23A 120.0
C25A C24A C23A 120.40(14)
C25A C24A H24A 119.8
C23A C24A H24A 119.8
C24A C25A C26A 119.81(15)
C24A C25A H25A 120.1
C26A C25A H25A 120.1
C25A C26A C21A 120.17(15)
C25A C26A H26A 119.9
C21A C26A H26A 119.9
N2B N1B C3B 122.03(13)
N2B N1B C15B 113.53(12)
C3B N1B C15B 124.22(12)
C4B N2B N1B 116.44(12)
C4B N3B C5B 115.34(13)
O4B N4B C8B 126.50(13)
O4B N4B C9B 121.27(12)
C8B N4B C9B 111.99(12)
O5B N5B C8B 126.55(13)
O5B N5B C10B 121.37(12)
C8B N5B C10B 111.81(12)
C2B C1B C7B 120.18(13)
C2B C1B C8B 120.82(13)
C7B C1B C8B 118.99(13)
C1B C2B C3B 119.31(13)
C1B C2B H2B 120.3
C3B C2B H2B 120.3
N1B C3B C2B 123.33(13)
N1B C3B C5B 115.84(13)
C2B C3B C5B 120.79(13)
N2B C4B N3B 127.59(14)
N2B C4B C21B 115.36(13)
N3B C4B C21B 117.03(14)
N3B C5B C6B 118.96(13)
N3B C5B C3B 122.54(13)
C6B C5B C3B 118.48(13)
C7B C6B C5B 120.97(14)
C7B C6B H6B 119.5
C5B C6B H6B 119.5
C6B C7B C1B 120.25(14)
C6B C7B H7B 119.9
C1B C7B H7B 119.9
N4B C8B N5B 108.50(13)
N4B C8B C1B 126.35(14)
N5B C8B C1B 125.10(13)
N4B C9B C11B 109.51(13)
N4B C9B C12B 106.57(12)
C11B C9B C12B 109.50(13)
N4B C9B C10B 101.07(11)
C11B C9B C10B 114.94(13)
C12B C9B C10B 114.52(13)
N5B C10B C13B 109.93(13)
N5B C10B C14B 105.85(12)
C13B C10B C14B 110.46(14)
N5B C10B C9B 100.67(11)
C13B C10B C9B 115.24(13)
C14B C10B C9B 113.80(13)
C9B C11B H11D 109.5
C9B C11B H11E 109.5
H11D C11B H11E 109.5
C9B C11B H11F 109.5
H11D C11B H11F 109.5
H11E C11B H11F 109.5
C9B C12B H12D 109.5
C9B C12B H12E 109.5
H12D C12B H12E 109.5
C9B C12B H12F 109.5
H12D C12B H12F 109.5
H12E C12B H12F 109.5
C10B C13B H13D 109.5
C10B C13B H13E 109.5
H13D C13B H13E 109.5
C10B C13B H13F 109.5
H13D C13B H13F 109.5
H13E C13B H13F 109.5
C10B C14B H14D 109.5
C10B C14B H14E 109.5
H14D C14B H14E 109.5
C10B C14B H14F 109.5
H14D C14B H14F 109.5
H14E C14B H14F 109.5
C16B C15B C20B 120.70(15)
C16B C15B N1B 120.95(14)
C20B C15B N1B 118.32(14)
C17B C16B C15B 119.15(15)
C17B C16B H16B 120.4
C15B C16B H16B 120.4
C16B C17B C18B 120.81(15)
C16B C17B H17B 119.6
C18B C17B H17B 119.6
C19B C18B C17B 119.56(15)
C19B C18B H18B 120.2
C17B C18B H18B 120.2
C18B C19B C20B 120.63(15)
C18B C19B H19B 119.7
C20B C19B H19B 119.7
C19B C20B C15B 119.10(15)
C19B C20B H20B 120.4
C15B C20B H20B 120.4
C26B C21B C22B 119.22(14)
C26B C21B C4B 119.77(14)
C22B C21B C4B 120.96(14)
C23B C22B C21B 120.17(15)
C23B C22B H22B 119.9
C21B C22B H22B 119.9
C24B C23B C22B 120.28(15)
C24B C23B H23B 119.9
C22B C23B H23B 119.9
C23B C24B C25B 120.04(15)
C23B C24B H24B 120.0
C25B C24B H24B 120.0
C24B C25B C26B 119.92(16)
C24B C25B H25B 120.0
C26B C25B H25B 120.0
C21B C26B C25B 120.31(15)
C21B C26B H26B 119.8
C25B C26B H26B 119.8
Cl1S C1S Cl2S 112.08(11)
Cl1S C1S H1SA 109.2
Cl2S C1S H1SA 109.2
Cl1S C1S H1SB 109.2
Cl2S C1S H1SB 109.2
H1SA C1S H1SB 107.9

loop_
_geom_bond_atom_site_label_1
_geom_bond_atom_site_label_2
_geom_bond_distance
N1A N2A 1.3659(17)
N1A C3A 1.4019(19)
N1A C15A 1.4310(19)
N2A C4A 1.335(2)
N3A C4A 1.343(2)
N3A C5A 1.3683(18)
N4A O4A 1.2831(17)
N4A C8A 1.3615(19)
N4A C9A 1.5048(19)
N5A O5A 1.2812(18)
N5A C8A 1.3627(19)
N5A C10A 1.508(2)
C1A C2A 1.401(2)
C1A C7A 1.422(2)
C1A C8A 1.461(2)
C2A C3A 1.398(2)
C2A H2A 0.9500
C3A C5A 1.423(2)
C4A C21A 1.488(2)
C5A C6A 1.412(2)
C6A C7A 1.376(2)
C6A H6A 0.9500
C7A H7A 0.9500
C9A C11A 1.517(2)
C9A C12A 1.530(2)
C9A C10A 1.551(2)
C10A C13A 1.520(2)
C10A C14A 1.533(3)
C11A H11A 0.9800
C11A H11B 0.9800
C11A H11C 0.9800
C12A H12A 0.9800
C12A H12B 0.9800
C12A H12C 0.9800
C13A H13A 0.9800
C13A H13B 0.9800
C13A H13C 0.9800
C14A H14A 0.9800
C14A H14B 0.9800
C14A H14C 0.9800
C15A C20A 1.396(2)
C15A C16A 1.402(2)
C16A C17A 1.392(2)
C16A H16A 0.9500
C17A C18A 1.394(2)
C17A H17A 0.9500
C18A C19A 1.395(2)
C18A H18A 0.9500
C19A C20A 1.389(2)
C19A H19A 0.9500
C20A H20A 0.9500
C21A C26A 1.400(2)
C21A C22A 1.401(2)
C22A C23A 1.389(2)
C22A H22A 0.9500
C23A C24A 1.393(2)
C23A H23A 0.9500
C24A C25A 1.389(2)
C24A H24A 0.9500
C25A C26A 1.397(2)
C25A H25A 0.9500
C26A H26A 0.9500
N1B N2B 1.3698(17)
N1B C3B 1.3987(19)
N1B C15B 1.4341(19)
N2B C4B 1.332(2)
N3B C4B 1.3445(19)
N3B C5B 1.3670(19)
N4B O4B 1.2877(17)
N4B C8B 1.3573(19)
N4B C9B 1.5077(19)
N5B O5B 1.2832(17)
N5B C8B 1.3613(19)
N5B C10B 1.5088(19)
C1B C2B 1.400(2)
C1B C7B 1.412(2)
C1B C8B 1.456(2)
C2B C3B 1.403(2)
C2B H2B 0.9500
C3B C5B 1.420(2)
C4B C21B 1.492(2)
C5B C6B 1.409(2)
C6B C7B 1.379(2)
C6B H6B 0.9500
C7B H7B 0.9500
C9B C11B 1.527(2)
C9B C12B 1.533(2)
C9B C10B 1.559(2)
C10B C13B 1.519(2)
C10B C14B 1.536(2)
C11B H11D 0.9800
C11B H11E 0.9800
C11B H11F 0.9800
C12B H12D 0.9800
C12B H12E 0.9800
C12B H12F 0.9800
C13B H13D 0.9800
C13B H13E 0.9800
C13B H13F 0.9800
C14B H14D 0.9800
C14B H14E 0.9800
C14B H14F 0.9800
C15B C16B 1.397(2)
C15B C20B 1.403(2)
C16B C17B 1.392(2)
C16B H16B 0.9500
C17B C18B 1.395(2)
C17B H17B 0.9500
C18B C19B 1.392(3)
C18B H18B 0.9500
C19B C20B 1.395(2)
C19B H19B 0.9500
C20B H20B 0.9500
C21B C26B 1.398(2)
C21B C22B 1.402(2)
C22B C23B 1.394(2)
C22B H22B 0.9500
C23B C24B 1.388(2)
C23B H23B 0.9500
C24B C25B 1.393(2)
C24B H24B 0.9500
C25B C26B 1.398(2)
C25B H25B 0.9500
C26B H26B 0.9500
Cl1S C1S 1.756(2)
Cl2S C1S 1.781(2)
C1S H1SA 0.9900
C1S H1SB 0.9900

loop_
_geom_torsion_atom_site_label_1
_geom_torsion_atom_site_label_2
_geom_torsion_atom_site_label_3
_geom_torsion_atom_site_label_4
_geom_torsion
C3A N1A N2A C4A -9.6(2)
C15A N1A N2A C4A 172.90(13)
C7A C1A C2A C3A -2.9(2)
C8A C1A C2A C3A 175.26(14)
C1A C2A C3A N1A -177.08(14)
C1A C2A C3A C5A 4.4(2)
N2A N1A C3A C2A -167.97(14)
C15A N1A C3A C2A 9.2(2)
N2A N1A C3A C5A 10.6(2)
C15A N1A C3A C5A -172.17(14)
N1A N2A C4A N3A 0.8(2)
N1A N2A C4A C21A -177.12(13)
C5A N3A C4A N2A 6.2(2)
C5A N3A C4A C21A -175.94(13)
C4A N3A C5A C6A 173.99(14)
C4A N3A C5A C3A -4.7(2)
C2A C3A C5A N3A 175.46(14)
N1A C3A C5A N3A -3.2(2)
C2A C3A C5A C6A -3.2(2)
N1A C3A C5A C6A 178.16(13)
N3A C5A C6A C7A -178.13(14)
C3A C5A C6A C7A 0.6(2)
C5A C6A C7A C1A 0.8(2)
C2A C1A C7A C6A 0.3(2)
C8A C1A C7A C6A -177.84(15)
O4A N4A C8A N5A 176.29(15)
C9A N4A C8A N5A -7.77(18)
O4A N4A C8A C1A -1.0(3)
C9A N4A C8A C1A 174.96(14)
O5A N5A C8A N4A -179.04(16)
C10A N5A C8A N4A -8.45(18)
O5A N5A C8A C1A -1.8(3)
C10A N5A C8A C1A 168.77(15)
C2A C1A C8A N4A -14.7(2)
C7A C1A C8A N4A 163.45(15)
C2A C1A C8A N5A 168.57(15)
C7A C1A C8A N5A -13.3(2)
O4A N4A C9A C11A -42.8(2)
C8A N4A C9A C11A 140.95(15)
O4A N4A C9A C12A 77.02(18)
C8A N4A C9A C12A -99.23(16)
O4A N4A C9A C10A -164.22(14)
C8A N4A C9A C10A 19.53(17)
O5A N5A C10A C13A -47.0(2)
C8A N5A C10A C13A 141.72(15)
O5A N5A C10A C14A 71.96(19)
C8A N5A C10A C14A -99.37(16)
O5A N5A C10A C9A -168.72(15)
C8A N5A C10A C9A 19.95(17)
N4A C9A C10A N5A -21.77(15)
C11A C9A C10A N5A -139.59(14)
C12A C9A C10A N5A 91.23(15)
N4A C9A C10A C13A -140.00(14)
C11A C9A C10A C13A 102.19(18)
C12A C9A C10A C13A -27.0(2)
N4A C9A C10A C14A 91.17(15)
C11A C9A C10A C14A -26.6(2)
C12A C9A C10A C14A -155.82(14)
N2A N1A C15A C20A 34.93(19)
C3A N1A C15A C20A -142.49(15)
N2A N1A C15A C16A -143.50(14)
C3A N1A C15A C16A 39.1(2)
C20A C15A C16A C17A 3.5(2)
N1A C15A C16A C17A -178.05(14)
C15A C16A C17A C18A -1.5(2)
C16A C17A C18A C19A -1.4(3)
C17A C18A C19A C20A 2.2(3)
C18A C19A C20A C15A -0.1(3)
C16A C15A C20A C19A -2.7(2)
N1A C15A C20A C19A 178.82(15)
N2A C4A C21A C26A -163.92(14)
N3A C4A C21A C26A 18.0(2)
N2A C4A C21A C22A 16.8(2)
N3A C4A C21A C22A -161.29(14)
C26A C21A C22A C23A -1.6(2)
C4A C21A C22A C23A 177.68(14)
C21A C22A C23A C24A 0.8(2)
C22A C23A C24A C25A 0.5(2)
C23A C24A C25A C26A -0.9(2)
C24A C25A C26A C21A 0.1(2)
C22A C21A C26A C25A 1.1(2)
C4A C21A C26A C25A -178.13(14)
C3B N1B N2B C4B 5.0(2)
C15B N1B N2B C4B 179.76(13)
C7B C1B C2B C3B -0.3(2)
C8B C1B C2B C3B -179.05(14)
N2B N1B C3B C2B 172.62(14)
C15B N1B C3B C2B -1.5(2)
N2B N1B C3B C5B -4.9(2)
C15B N1B C3B C5B -179.02(14)
C1B C2B C3B N1B -178.36(14)
C1B C2B C3B C5B -1.0(2)
N1B N2B C4B N3B -1.3(2)
N1B N2B C4B C21B -179.88(13)
C5B N3B C4B N2B -2.2(2)
C5B N3B C4B C21B 176.29(13)
C4B N3B C5B C6B -176.16(14)
C4B N3B C5B C3B 2.3(2)
N1B C3B C5B N3B 1.1(2)
C2B C3B C5B N3B -176.50(14)
N1B C3B C5B C6B 179.49(14)
C2B C3B C5B C6B 1.9(2)
N3B C5B C6B C7B 176.90(14)
C3B C5B C6B C7B -1.6(2)
C5B C6B C7B C1B 0.3(2)
C2B C1B C7B C6B 0.7(2)
C8B C1B C7B C6B 179.43(14)
O4B N4B C8B N5B -178.98(14)
C9B N4B C8B N5B 6.70(18)
O4B N4B C8B C1B -1.4(2)
C9B N4B C8B C1B -175.68(14)
O5B N5B C8B N4B -175.73(14)
C10B N5B C8B N4B 10.26(17)
O5B N5B C8B C1B 6.6(2)
C10B N5B C8B C1B -167.39(14)
C2B C1B C8B N4B 29.8(2)
C7B C1B C8B N4B -148.94(16)
C2B C1B C8B N5B -152.98(15)
C7B C1B C8B N5B 28.3(2)
O4B N4B C9B C11B 44.11(19)
C8B N4B C9B C11B -141.23(14)
O4B N4B C9B C12B -74.23(17)
C8B N4B C9B C12B 100.42(15)
O4B N4B C9B C10B 165.80(13)
C8B N4B C9B C10B -19.54(16)
O5B N5B C10B C13B 42.04(19)
C8B N5B C10B C13B -143.60(14)
O5B N5B C10B C14B -77.26(18)
C8B N5B C10B C14B 97.11(15)
O5B N5B C10B C9B 164.04(13)
C8B N5B C10B C9B -21.60(16)
N4B C9B C10B N5B 22.76(14)
C11B C9B C10B N5B 140.55(13)
C12B C9B C10B N5B -91.36(14)
N4B C9B C10B C13B 140.94(13)
C11B C9B C10B C13B -101.27(16)
C12B C9B C10B C13B 26.82(19)
N4B C9B C10B C14B -90.00(14)
C11B C9B C10B C14B 27.80(19)
C12B C9B C10B C14B 155.89(13)
N2B N1B C15B C16B 136.79(15)
C3B N1B C15B C16B -48.6(2)
N2B N1B C15B C20B -41.59(19)
C3B N1B C15B C20B 132.99(16)
C20B C15B C16B C17B -2.2(2)
N1B C15B C16B C17B 179.43(14)
C15B C16B C17B C18B 0.6(2)
C16B C17B C18B C19B 1.1(3)
C17B C18B C19B C20B -1.2(3)
C18B C19B C20B C15B -0.4(2)
C16B C15B C20B C19B 2.2(2)
N1B C15B C20B C19B -179.45(14)
N2B C4B C21B C26B 173.75(14)
N3B C4B C21B C26B -4.9(2)
N2B C4B C21B C22B -3.6(2)
N3B C4B C21B C22B 177.69(14)
C26B C21B C22B C23B -1.7(2)
C4B C21B C22B C23B 175.71(15)
C21B C22B C23B C24B -0.6(3)
C22B C23B C24B C25B 2.1(3)
C23B C24B C25B C26B -1.3(3)
C22B C21B C26B C25B 2.5(2)
C4B C21B C26B C25B -174.92(15)
C24B C25B C26B C21B -1.0(2)
